data_2230595
loop_
_publ_author_name
'Liu, Shi-Yong'
'Wang, Xiao-Ling'

_publ_section_title
;
 (<i>E</i>)-<i>N</i>'-(2-Chloro-5-nitrobenzylidene)-3-methoxybenzohydrazide
 monohydrate
;
_journal_coeditor_code CV5103
_journal_issue 7
_journal_name_full 'Acta Crystallographica Section E'
_journal_page_first o1625
_journal_paper_doi 10.1107/S1600536811020769
_journal_volume 67
_journal_year 2011
_chemical_formula_iupac 'C15 H12 Cl N3 O4 , H2 O'
_chemical_formula_moiety 'C15 H12 Cl N3 O4, H2 O'
_chemical_formula_sum 'C15 H14 Cl N3 O5'
_chemical_formula_weight 351.74
_chemical_name_systematic
;
(<i>E</i>)-<i>N</i>'-(2-Chloro-5-nitrobenzylidene)-3-methoxybenzohydrazide
monohydrate
;
_space_group_IT_number 2
_symmetry_cell_setting triclinic
_symmetry_space_group_name_Hall '-P 1'
_symmetry_space_group_name_H-M 'P -1'
_atom_sites_solution_hydrogens geom
_atom_sites_solution_primary direct
_atom_sites_solution_secondary difmap
_audit_creation_method SHELXL97
_cell_angle_alpha 83.820(18)
_cell_angle_beta 89.953(18)
_cell_angle_gamma 80.190(18)
_cell_formula_units_Z 2
_cell_length_a 7.176(2)
_cell_length_b 7.179(2)
_cell_length_c 15.395(4)
_cell_measurement_reflns_used 887
_cell_measurement_temperature 298(2)
_cell_measurement_theta_max 25.3
_cell_measurement_theta_min 2.8
_cell_volume 776.8(4)
_computing_cell_refinement 'SAINT (Bruker, 2007)'
_computing_data_collection 'SMART (Bruker, 2007)'
_computing_data_reduction 'SAINT (Bruker, 2007)'
_computing_molecular_graphics 'SHELXTL (Sheldrick, 2008)'
_computing_publication_material 'SHELXTL (Sheldrick, 2008)'
_computing_structure_refinement 'SHELXTL (Sheldrick, 2008)'
_computing_structure_solution 'SHELXTL (Sheldrick, 2008)'
_diffrn_ambient_temperature 298(2)
_diffrn_measured_fraction_theta_full 0.964
_diffrn_measured_fraction_theta_max 0.964
_diffrn_measurement_device_type 'Bruker SMART CCD area-detector'
_diffrn_measurement_method \w
_diffrn_radiation_monochromator graphite
_diffrn_radiation_source 'fine-focus sealed tube'
_diffrn_radiation_type MoK\a
_diffrn_radiation_wavelength 0.71073
_diffrn_reflns_av_R_equivalents 0.0315
_diffrn_reflns_av_sigmaI/netI 0.0720
_diffrn_reflns_limit_h_max 9
_diffrn_reflns_limit_h_min -9
_diffrn_reflns_limit_k_max 9
_diffrn_reflns_limit_k_min -8
_diffrn_reflns_limit_l_max 19
_diffrn_reflns_limit_l_min -19
_diffrn_reflns_number 4678
_diffrn_reflns_theta_full 27.00
_diffrn_reflns_theta_max 27.00
_diffrn_reflns_theta_min 1.33
_diffrn_standards_number 0
_exptl_absorpt_coefficient_mu 0.278
_exptl_absorpt_correction_T_max 0.9465
_exptl_absorpt_correction_T_min 0.9388
_exptl_absorpt_correction_type multi-scan
_exptl_absorpt_process_details '(SADABS; Bruker, 2001)'
_exptl_crystal_colour colourless
_exptl_crystal_density_diffrn 1.504
_exptl_crystal_density_method 'not measured'
_exptl_crystal_description block
_exptl_crystal_F_000 364
_exptl_crystal_size_max 0.23
_exptl_crystal_size_mid 0.21
_exptl_crystal_size_min 0.20
_refine_diff_density_max 0.362
_refine_diff_density_min -0.480
_refine_ls_extinction_method none
_refine_ls_goodness_of_fit_ref 1.024
_refine_ls_hydrogen_treatment mixed
_refine_ls_matrix_type full
_refine_ls_number_parameters 222
_refine_ls_number_reflns 3267
_refine_ls_number_restraints 4
_refine_ls_restrained_S_all 1.024
_refine_ls_R_factor_all 0.1033
_refine_ls_R_factor_gt 0.0609
_refine_ls_shift/su_max 0.000
_refine_ls_shift/su_mean 0.000
_refine_ls_structure_factor_coef Fsqd
_refine_ls_weighting_details 'calc w = 1/[\s^2^(Fo^2^)+(0.0928P)^2^] where P=(Fo^2^+2Fc^2^)/3'
_refine_ls_weighting_scheme calc
_refine_ls_wR_factor_gt 0.1554
_refine_ls_wR_factor_ref 0.1847
_reflns_number_gt 2015
_reflns_number_total 3267
_reflns_threshold_expression I>2\s(I)
_cod_data_source_file cv5103.cif
_cod_data_source_block I
_cod_database_code 2230595
_cod_database_fobs_code 2230595

loop_
_symmetry_equiv_pos_as_xyz
'x, y, z'
'-x, -y, -z'

loop_
_atom_site_type_symbol
_atom_site_label
_atom_site_fract_x
_atom_site_fract_y
_atom_site_fract_z
_atom_site_U_iso_or_equiv
_atom_site_adp_type
_atom_site_calc_flag
_atom_site_refinement_flags
_atom_site_occupancy
_atom_site_symmetry_multiplicity
_atom_site_disorder_assembly
_atom_site_disorder_group
Cl Cl1 0.05788(14) 1.03926(12) 1.12824(6) 0.0525(3) Uani d . 1 1 . .
N N1 0.2400(4) 0.5012(4) 1.03085(15) 0.0348(6) Uani d . 1 1 . .
N N2 0.2787(4) 0.5246(3) 0.94318(16) 0.0350(6) Uani d D 1 1 . .
N N3 0.1926(5) 0.3190(5) 1.36258(19) 0.0543(8) Uani d . 1 1 . .
O O1 0.3018(4) 0.2107(3) 0.93423(15) 0.0486(6) Uani d . 1 1 . .
O O2 0.2513(4) 0.8041(4) 0.63274(15) 0.0594(8) Uani d . 1 1 . .
O O3 0.2584(5) 0.1707(4) 1.33358(19) 0.0750(9) Uani d . 1 1 . .
O O4 0.1633(5) 0.3291(4) 1.44026(17) 0.0838(10) Uani d . 1 1 . .
O O5 0.4570(3) 0.8422(3) 0.90264(16) 0.0475(6) Uiso d D 1 1 . .
C C1 0.1635(4) 0.6554(4) 1.15934(19) 0.0322(7) Uani d . 1 1 . .
C C2 0.0887(4) 0.8238(4) 1.1940(2) 0.0350(7) Uani d . 1 1 . .
C C3 0.0387(5) 0.8259(5) 1.2810(2) 0.0435(8) Uani d . 1 1 . .
H H3 -0.0148 0.9392 1.3021 0.052 Uiso calc R 1 1 . .
C C4 0.0690(5) 0.6595(5) 1.3356(2) 0.0448(8) Uani d . 1 1 . .
H H4 0.0350 0.6582 1.3940 0.054 Uiso calc R 1 1 . .
C C5 0.1506(5) 0.4938(5) 1.3029(2) 0.0373(8) Uani d . 1 1 . .
C C6 0.1960(4) 0.4882(4) 1.2159(2) 0.0356(7) Uani d . 1 1 . .
H H6 0.2478 0.3738 1.1954 0.043 Uiso calc R 1 1 . .
C C7 0.2063(4) 0.6559(4) 1.0662(2) 0.0362(7) Uani d . 1 1 . .
H H7 0.2088 0.7708 1.0323 0.043 Uiso calc R 1 1 . .
C C8 0.3063(4) 0.3706(4) 0.8984(2) 0.0335(7) Uani d . 1 1 . .
C C9 0.3373(4) 0.4103(4) 0.8024(2) 0.0327(7) Uani d . 1 1 . .
C C10 0.2874(4) 0.5904(4) 0.7584(2) 0.0366(7) Uani d . 1 1 . .
H H10 0.2378 0.6916 0.7892 0.044 Uiso calc R 1 1 . .
C C11 0.3104(5) 0.6216(5) 0.6691(2) 0.0397(8) Uani d . 1 1 . .
C C12 0.3870(5) 0.4713(5) 0.6231(2) 0.0449(8) Uani d . 1 1 . .
H H12 0.4035 0.4907 0.5631 0.054 Uiso calc R 1 1 . .
C C13 0.4381(5) 0.2933(5) 0.6678(2) 0.0462(9) Uani d . 1 1 . .
H H13 0.4893 0.1925 0.6371 0.055 Uiso calc R 1 1 . .
C C14 0.4157(5) 0.2598(5) 0.7561(2) 0.0396(8) Uani d . 1 1 . .
H H14 0.4524 0.1383 0.7849 0.048 Uiso calc R 1 1 . .
C C15 0.2835(6) 0.8508(6) 0.5424(2) 0.0683(12) Uani d . 1 1 . .
H H15A 0.4162 0.8194 0.5312 0.103 Uiso calc R 1 1 . .
H H15B 0.2414 0.9844 0.5267 0.103 Uiso calc R 1 1 . .
H H15C 0.2148 0.7799 0.5083 0.103 Uiso calc R 1 1 . .
H H2 0.334(5) 0.624(4) 0.923(3) 0.080 Uiso d D 1 1 . .
H H5A 0.563(3) 0.822(5) 0.928(2) 0.080 Uiso d D 1 1 . .
H H5B 0.382(4) 0.931(4) 0.921(2) 0.080 Uiso d D 1 1 . .

loop_
_atom_site_aniso_label
_atom_site_aniso_U_11
_atom_site_aniso_U_22
_atom_site_aniso_U_33
_atom_site_aniso_U_12
_atom_site_aniso_U_13
_atom_site_aniso_U_23
Cl1 0.0666(7) 0.0353(5) 0.0513(6) 0.0039(4) 0.0017(4) -0.0056(4)
N1 0.0430(16) 0.0342(14) 0.0266(13) -0.0046(12) 0.0026(11) -0.0043(11)
N2 0.0474(17) 0.0316(14) 0.0263(13) -0.0060(12) 0.0050(12) -0.0053(11)
N3 0.069(2) 0.057(2) 0.0384(18) -0.0204(17) -0.0057(15) 0.0042(15)
O1 0.0780(18) 0.0293(12) 0.0386(13) -0.0088(12) 0.0036(12) -0.0046(10)
O2 0.085(2) 0.0501(15) 0.0335(13) 0.0100(14) 0.0089(13) 0.0051(11)
O3 0.114(3) 0.0452(16) 0.0614(19) -0.0077(17) -0.0034(17) 0.0033(14)
O4 0.133(3) 0.086(2) 0.0292(14) -0.021(2) 0.0034(16) 0.0090(14)
C1 0.0302(16) 0.0331(16) 0.0331(16) -0.0038(13) -0.0005(13) -0.0062(13)
C2 0.0334(17) 0.0363(17) 0.0347(17) -0.0030(13) -0.0015(13) -0.0053(13)
C3 0.044(2) 0.045(2) 0.0417(19) -0.0018(16) 0.0014(16) -0.0174(16)
C4 0.048(2) 0.060(2) 0.0297(17) -0.0132(17) 0.0049(15) -0.0131(16)
C5 0.0391(19) 0.0415(18) 0.0330(17) -0.0134(15) -0.0025(14) -0.0011(14)
C6 0.0389(18) 0.0356(17) 0.0325(16) -0.0047(14) 0.0004(14) -0.0072(13)
C7 0.0397(18) 0.0320(16) 0.0342(16) -0.0009(14) 0.0045(14) -0.0008(13)
C8 0.0372(18) 0.0305(16) 0.0331(16) -0.0044(13) 0.0001(13) -0.0059(13)
C9 0.0309(17) 0.0351(16) 0.0334(16) -0.0064(13) 0.0002(13) -0.0080(13)
C10 0.0410(19) 0.0355(17) 0.0319(16) 0.0000(14) 0.0021(14) -0.0080(13)
C11 0.0392(19) 0.0416(18) 0.0365(18) -0.0020(15) 0.0026(15) -0.0036(14)
C12 0.051(2) 0.054(2) 0.0320(17) -0.0110(17) 0.0133(16) -0.0106(15)
C13 0.056(2) 0.0410(19) 0.045(2) -0.0088(16) 0.0150(17) -0.0183(15)
C14 0.046(2) 0.0347(17) 0.0379(18) -0.0044(15) 0.0032(15) -0.0066(14)
C15 0.096(3) 0.067(3) 0.036(2) -0.005(2) 0.004(2) 0.0071(19)

loop_
_atom_type_symbol
_atom_type_description
_atom_type_scat_dispersion_real
_atom_type_scat_dispersion_imag
_atom_type_scat_source
C C 0.0033 0.0016 'International Tables Vol C Tables 4.2.6.8 and 6.1.1.4'
H H 0.0000 0.0000 'International Tables Vol C Tables 4.2.6.8 and 6.1.1.4'
N N 0.0061 0.0033 'International Tables Vol C Tables 4.2.6.8 and 6.1.1.4'
O O 0.0106 0.0060 'International Tables Vol C Tables 4.2.6.8 and 6.1.1.4'
Cl Cl 0.1484 0.1585 'International Tables Vol C Tables 4.2.6.8 and 6.1.1.4'

loop_
_geom_angle_atom_site_label_1
_geom_angle_atom_site_label_2
_geom_angle_atom_site_label_3
_geom_angle_site_symmetry_1
_geom_angle_site_symmetry_3
_geom_angle
_geom_angle_publ_flag
C7 N1 N2 . . 114.2(2) ?
C8 N2 N1 . . 119.0(2) ?
C8 N2 H2 . . 118(3) ?
N1 N2 H2 . . 118(3) ?
O3 N3 O4 . . 122.8(3) ?
O3 N3 C5 . . 119.1(3) ?
O4 N3 C5 . . 118.1(3) ?
C11 O2 C15 . . 118.6(3) ?
H5A O5 H5B . . 113(2) ?
C6 C1 C2 . . 117.9(3) ?
C6 C1 C7 . . 121.3(3) ?
C2 C1 C7 . . 120.8(3) ?
C3 C2 C1 . . 121.9(3) ?
C3 C2 Cl1 . . 117.9(2) ?
C1 C2 Cl1 . . 120.2(2) ?
C4 C3 C2 . . 119.4(3) ?
C4 C3 H3 . . 120.3 ?
C2 C3 H3 . . 120.3 ?
C3 C4 C5 . . 119.1(3) ?
C3 C4 H4 . . 120.5 ?
C5 C4 H4 . . 120.5 ?
C4 C5 C6 . . 122.3(3) ?
C4 C5 N3 . . 118.8(3) ?
C6 C5 N3 . . 119.0(3) ?
C5 C6 C1 . . 119.3(3) ?
C5 C6 H6 . . 120.3 ?
C1 C6 H6 . . 120.3 ?
N1 C7 C1 . . 121.0(3) ?
N1 C7 H7 . . 119.5 ?
C1 C7 H7 . . 119.5 ?
O1 C8 N2 . . 121.7(3) ?
O1 C8 C9 . . 122.8(3) ?
N2 C8 C9 . . 115.5(3) ?
C10 C9 C14 . . 119.4(3) ?
C10 C9 C8 . . 121.9(3) ?
C14 C9 C8 . . 118.7(3) ?
C9 C10 C11 . . 120.7(3) ?
C9 C10 H10 . . 119.7 ?
C11 C10 H10 . . 119.7 ?
O2 C11 C10 . . 115.3(3) ?
O2 C11 C12 . . 124.9(3) ?
C10 C11 C12 . . 119.8(3) ?
C13 C12 C11 . . 118.9(3) ?
C13 C12 H12 . . 120.5 ?
C11 C12 H12 . . 120.5 ?
C14 C13 C12 . . 122.0(3) ?
C14 C13 H13 . . 119.0 ?
C12 C13 H13 . . 119.0 ?
C13 C14 C9 . . 119.2(3) ?
C13 C14 H14 . . 120.4 ?
C9 C14 H14 . . 120.4 ?
O2 C15 H15A . . 109.5 ?
O2 C15 H15B . . 109.5 ?
H15A C15 H15B . . 109.5 ?
O2 C15 H15C . . 109.5 ?
H15A C15 H15C . . 109.5 ?
H15B C15 H15C . . 109.5 ?

loop_
_geom_bond_atom_site_label_1
_geom_bond_atom_site_label_2
_geom_bond_site_symmetry_2
_geom_bond_distance
_geom_bond_publ_flag
Cl1 C2 . 1.735(3) ?
N1 C7 . 1.275(4) ?
N1 N2 . 1.376(3) ?
N2 C8 . 1.351(4) ?
N2 H2 . 0.902(10) ?
N3 O3 . 1.219(4) ?
N3 O4 . 1.222(4) ?
N3 C5 . 1.461(4) ?
O1 C8 . 1.225(3) ?
O2 C11 . 1.365(4) ?
O2 C15 . 1.424(4) ?
O5 H5A . 0.837(10) ?
O5 H5B . 0.835(10) ?
C1 C6 . 1.391(4) ?
C1 C2 . 1.397(4) ?
C1 C7 . 1.467(4) ?
C2 C3 . 1.388(4) ?
C3 C4 . 1.370(5) ?
C3 H3 . 0.9300 ?
C4 C5 . 1.380(5) ?
C4 H4 . 0.9300 ?
C5 C6 . 1.381(4) ?
C6 H6 . 0.9300 ?
C7 H7 . 0.9300 ?
C8 C9 . 1.499(4) ?
C9 C10 . 1.383(4) ?
C9 C14 . 1.396(4) ?
C10 C11 . 1.383(4) ?
C10 H10 . 0.9300 ?
C11 C12 . 1.389(5) ?
C12 C13 . 1.376(5) ?
C12 H12 . 0.9300 ?
C13 C14 . 1.369(5) ?
C13 H13 . 0.9300 ?
C14 H14 . 0.9300 ?
C15 H15A . 0.9600 ?
C15 H15B . 0.9600 ?
C15 H15C . 0.9600 ?

loop_
_geom_contact_atom_site_label_1
_geom_contact_atom_site_label_2
_geom_contact_distance
_geom_contact_site_symmetry_1
_geom_contact_site_symmetry_2
_geom_contact_publ_flag
Cg1 Cg2 3.712(3) . 2_665 y
Cg1 Cg2 3.672(3) . 2_765 y

loop_
_geom_hbond_atom_site_label_D
_geom_hbond_atom_site_label_H
_geom_hbond_atom_site_label_A
_geom_hbond_site_symmetry_A
_geom_hbond_distance_DH
_geom_hbond_distance_HA
_geom_hbond_distance_DA
_geom_hbond_angle_DHA
N2 H2 O5 . 0.902(10) 1.922(13) 2.813(4) 169(4)
O5 H5B O1 1_565 0.835(10) 2.03(2) 2.783(3) 150(4)
O5 H5A O1 2_667 0.837(10) 2.30(3) 3.004(4) 142(3)
